data_4321738
loop_
_publ_author_name
'Scott J. Moore'
'Rene J. Lachicotte'
'Sharon T. Sullivan'
'Luigi G. Marzilli'

_publ_section_title
;
 Use of 13C-1H NMR Coupling Constants To Assess the Binding of Imidazole
 Ring Ligands to Metals
;
_journal_name_full 'Inorganic Chemistry'
_journal_page_first 383
_journal_page_last 390
_journal_paper_doi 10.1021/ic980519k
_journal_volume 38
_journal_year 1999
_chemical_formula_sum 'C14 H22 Co N7 O4'
_chemical_formula_weight 411.32
_chemical_name_common 1-methylimidazole-cyanomethylcobaloxime
_chemical_name_systematic
; 
 trans-bis(Dimethylglyoximato)-cyanomethyl-1-methylimidazole-cobalt(iii) 
;
_space_group_IT_number 19
_symmetry_cell_setting orthorhombic
_symmetry_space_group_name_Hall 'P 2ac 2ab'
_symmetry_space_group_name_H-M 'P 21 21 21'
_atom_sites_solution_hydrogens geom
_atom_sites_solution_primary direct
_atom_sites_solution_secondary difmap
_audit_creation_method SHELXL
_cell_angle_alpha 90.00
_cell_angle_beta 90.00
_cell_angle_gamma 90.00
_cell_formula_units_Z 4
_cell_length_a 9.82970(10)
_cell_length_b 11.15190(10)
_cell_length_c 16.1352(2)
_cell_measurement_temperature 183(2)
_cell_volume 1768.74(3)
_computing_cell_refinement 'Siemens XSCANS'
_computing_data_collection 'Siemens XSCANS'
_computing_data_reduction 'Siemens SHELXTL'
_computing_molecular_graphics 'Siemens SHELXTL'
_computing_publication_material 'Siemens SHELXTL'
_computing_structure_refinement 'SHELXL-93 (Sheldrick, 1993)'
_computing_structure_solution 'SHELXS-86 (Sheldrick, 1990)'
_diffrn_ambient_temperature 183(2)
_diffrn_measurement_device 'Siemens P4'
_diffrn_measurement_method '\w scans'
_diffrn_radiation_monochromator graphite
_diffrn_radiation_source 'fine-focus sealed tube'
_diffrn_radiation_type MoK\a
_diffrn_radiation_wavelength 0.71073
_diffrn_reflns_av_R_equivalents 0.0239
_diffrn_reflns_av_sigmaI/netI 0.0321
_diffrn_reflns_limit_h_max 13
_diffrn_reflns_limit_h_min -12
_diffrn_reflns_limit_k_max 7
_diffrn_reflns_limit_k_min -14
_diffrn_reflns_limit_l_max 21
_diffrn_reflns_limit_l_min -21
_diffrn_reflns_number 11348
_diffrn_reflns_theta_max 28.41
_diffrn_reflns_theta_min 2.22
_exptl_absorpt_coefficient_mu 1.007
_exptl_absorpt_correction_type none
_exptl_crystal_colour Golden
_exptl_crystal_density_diffrn 1.545
_exptl_crystal_density_meas ?
_exptl_crystal_density_method NA
_exptl_crystal_description Prism
_exptl_crystal_F_000 856
_exptl_crystal_size_max 0.28
_exptl_crystal_size_mid 0.30
_exptl_crystal_size_min 0.38
_refine_diff_density_max 0.303
_refine_diff_density_min -0.349
_refine_diff_density_rms 0.061
_refine_ls_abs_structure_details 'Flack H D (1983), Acta Cryst. A39, 876-881'
_refine_ls_abs_structure_Flack 0.016(11)
_refine_ls_extinction_method none
_refine_ls_goodness_of_fit_all 0.860
_refine_ls_goodness_of_fit_obs 0.879
_refine_ls_matrix_type full
_refine_ls_number_parameters 243
_refine_ls_number_reflns 4268
_refine_ls_number_restraints 0
_refine_ls_restrained_S_all 0.860
_refine_ls_restrained_S_obs 0.879
_refine_ls_R_factor_all 0.0304
_refine_ls_R_factor_obs 0.0272
_refine_ls_shift/esd_max 0.071
_refine_ls_shift/esd_mean 0.003
_refine_ls_structure_factor_coef Fsqd
_refine_ls_weighting_details 'w=1/[\s^2^(Fo^2^)+(0.0467P)^2^+0.8447P] where P=(Fo^2^+2Fc^2^)/3'
_refine_ls_weighting_scheme calc
_refine_ls_wR_factor_all 0.0724
_refine_ls_wR_factor_obs 0.0710
_reflns_number_observed 3947
_reflns_number_total 4268
_reflns_observed_criterion >2sigma(I)
_cod_data_source_file ic980519k_3.cif
_cod_data_source_block NMeImdCo(DH)2CH2CN
_cod_depositor_comments
;
The following automatic conversions were performed:

'_exptl_crystal_density_meas' value 'NA' was changed to '?' - the
value is perceived as not measured.

Automatic conversion script
Id: cif_fix_values 3008 2015-01-20 13:52:24Z robertas 

The following automatic conversions were performed:

'_refine_ls_weighting_scheme' value 'calc
w=1/[\s^2^(Fo^2^)+(0.0467P)^2^+0.8447P] where P=(Fo^2^+2Fc^2^)/3' was
changed to 'calc'. New tag '_refine_ls_weighting_details' was
created. The value of the new tag was set to
'w=1/[\s^2^(Fo^2^)+(0.0467P)^2^+0.8447P] where P=(Fo^2^+2Fc^2^)/3'.

Automatic conversion script
Id: cif_fix_values 3143 2015-03-26 13:38:13Z robertas 
;
_cod_database_code 4321738

loop_
_symmetry_equiv_pos_as_xyz
'x, y, z'
'-x+1/2, -y, z+1/2'
'-x, y+1/2, -z+1/2'
'x+1/2, -y+1/2, -z'

loop_
_atom_site_aniso_label
_atom_site_aniso_U_11
_atom_site_aniso_U_22
_atom_site_aniso_U_33
_atom_site_aniso_U_23
_atom_site_aniso_U_13
_atom_site_aniso_U_12
Co1 0.02068(12) 0.02016(12) 0.02064(12) 0.00075(11) 0.00181(11) -0.00068(11)
O1 0.0390(9) 0.0272(8) 0.0309(8) 0.0088(6) 0.0047(7) -0.0067(7)
O2 0.0310(8) 0.0304(8) 0.0301(8) 0.0085(7) 0.0067(7) -0.0023(7)
O3 0.0315(8) 0.0252(7) 0.0400(9) 0.0063(8) 0.0055(8) -0.0047(6)
O4 0.0391(9) 0.0368(9) 0.0288(7) 0.0071(7) 0.0109(7) -0.0045(8)
N1 0.0231(8) 0.0231(7) 0.0253(8) 0.0048(7) -0.0017(9) -0.0020(6)
N2 0.0186(8) 0.0267(9) 0.0239(8) 0.0038(6) 0.0011(7) 0.0007(6)
N3 0.0223(7) 0.0232(8) 0.0290(8) 0.0017(7) 0.0002(10) -0.0020(7)
N4 0.0243(8) 0.0302(10) 0.0226(8) 0.0024(7) 0.0015(7) -0.0016(7)
N5 0.0396(12) 0.0422(12) 0.0426(12) -0.0091(10) -0.0088(10) 0.0030(10)
N6 0.0234(8) 0.0243(8) 0.0233(7) -0.0017(7) 0.0013(7) -0.0035(7)
N7 0.0260(9) 0.0297(9) 0.0265(8) -0.0040(7) -0.0025(7) 0.0026(8)
C1 0.0476(13) 0.0227(10) 0.0390(14) -0.0029(10) -0.0081(11) 0.0048(9)
C2 0.0231(9) 0.0241(9) 0.0266(10) -0.0010(9) -0.0061(9) 0.0018(7)
C3 0.0197(9) 0.0292(10) 0.0239(9) -0.0017(8) -0.0029(8) 0.0039(8)
C4 0.0363(12) 0.0367(13) 0.0310(11) -0.0032(10) 0.0047(10) 0.0106(10)
C5 0.0309(12) 0.0314(12) 0.058(2) -0.0132(11) 0.0030(11) 0.0010(9)
C6 0.0232(10) 0.0270(11) 0.0363(11) -0.0072(9) -0.0047(9) 0.0036(8)
C7 0.0237(10) 0.0360(12) 0.0250(10) -0.0057(9) -0.0027(9) 0.0029(9)
C8 0.0365(12) 0.0514(15) 0.0263(11) -0.0061(10) 0.0016(11) 0.0116(12)
C9 0.0212(9) 0.0265(9) 0.0263(9) -0.0011(8) -0.0014(8) 0.0048(7)
C10 0.0210(9) 0.0308(10) 0.0284(9) 0.0022(8) -0.0021(9) 0.0023(9)
C11 0.0312(11) 0.0251(10) 0.0448(13) 0.0031(10) -0.0056(10) -0.0052(9)
C12 0.0283(11) 0.0324(13) 0.0488(14) -0.0059(10) -0.0071(11) -0.0066(9)
C13 0.0243(10) 0.0288(10) 0.0251(10) 0.0014(8) -0.0005(8) -0.0011(8)
C14 0.0354(12) 0.0452(14) 0.0266(11) -0.0010(10) -0.0087(10) 0.0084(11)

loop_
_atom_site_label
_atom_site_type_symbol
_atom_site_fract_x
_atom_site_fract_y
_atom_site_fract_z
_atom_site_U_iso_or_equiv
_atom_site_thermal_displace_type
_atom_site_occupancy
_atom_site_calc_flag
_atom_site_refinement_flags
_atom_site_disorder_group
Co1 Co 0.59633(3) 0.03021(2) 0.02988(2) 0.02049(7) Uani 1 d . .
O1 O 0.5205(2) -0.19944(14) 0.08630(10) 0.0323(4) Uani 1 d . .
O2 O 0.7379(2) 0.09419(14) -0.11547(10) 0.0305(3) Uani 1 d . .
O3 O 0.6759(2) 0.26169(14) -0.02428(11) 0.0322(3) Uani 1 d . .
H1 H 0.6928(33) 0.1959(30) -0.0694(19) 0.060(10) Uiso 1 d . .
O4 O 0.4343(2) -0.0313(2) 0.16895(10) 0.0349(4) Uani 1 d . .
H2 H 0.4604(44) -0.1073(42) 0.1373(26) 0.100(15) Uiso 1 d . .
N1 N 0.5851(2) -0.13592(14) 0.02743(11) 0.0238(3) Uani 1 d . .
N2 N 0.6919(2) 0.0038(2) -0.06859(10) 0.0231(4) Uani 1 d . .
N3 N 0.6067(2) 0.19848(14) 0.03263(12) 0.0248(3) Uani 1 d . .
N4 N 0.4947(2) 0.0579(2) 0.12684(10) 0.0257(4) Uani 1 d . .
N5 N 0.3809(2) -0.1234(2) -0.14138(14) 0.0414(5) Uani 1 d . .
N6 N 0.7674(2) 0.0198(2) 0.09534(10) 0.0236(3) Uani 1 d . .
N7 N 0.9255(2) -0.0460(2) 0.17928(11) 0.0274(4) Uani 1 d . .
C1 C 0.6509(3) -0.3228(2) -0.0397(2) 0.0365(5) Uani 1 d . .
H1A H 0.6023(3) -0.3587(2) 0.0072(2) 0.055 Uiso 1 calc R .
H1B H 0.7456(3) -0.3500(2) -0.0394(2) 0.055 Uiso 1 calc R .
H1C H 0.6072(3) -0.3471(2) -0.0916(2) 0.055 Uiso 1 calc R .
C2 C 0.6469(2) -0.1903(2) -0.03229(15) 0.0246(4) Uani 1 d . .
C3 C 0.7087(2) -0.1063(2) -0.09081(13) 0.0243(4) Uani 1 d . .
C4 C 0.7778(3) -0.1408(2) -0.16907(14) 0.0347(5) Uani 1 d . .
H4A H 0.8104(3) -0.0686(2) -0.19743(14) 0.052 Uiso 1 calc R .
H4B H 0.7135(3) -0.1834(2) -0.20495(14) 0.052 Uiso 1 calc R .
H4C H 0.8551(3) -0.1933(2) -0.15648(14) 0.052 Uiso 1 calc R .
C5 C 0.5653(2) 0.3819(2) 0.1117(2) 0.0401(6) Uani 1 d . .
H5A H 0.6169(2) 0.4190(2) 0.0665(2) 0.060 Uiso 1 calc R .
H5B H 0.6132(2) 0.3946(2) 0.1643(2) 0.060 Uiso 1 calc R .
H5C H 0.4747(2) 0.4182(2) 0.1148(2) 0.060 Uiso 1 calc R .
C6 C 0.5520(2) 0.2512(2) 0.09594(15) 0.0288(5) Uani 1 d . .
C7 C 0.4809(2) 0.1676(2) 0.15031(14) 0.0282(4) Uani 1 d . .
C8 C 0.3976(3) 0.2041(2) 0.22202(14) 0.0380(5) Uani 1 d . .
H8A H 0.3602(3) 0.1327(2) 0.24907(14) 0.057 Uiso 1 calc R .
H8B H 0.3229(3) 0.2555(2) 0.20314(14) 0.057 Uiso 1 calc R .
H8C H 0.4543(3) 0.2484(2) 0.26151(14) 0.057 Uiso 1 calc R .
C9 C 0.4247(2) 0.0462(2) -0.03693(13) 0.0247(4) Uani 1 d . .
H9A H 0.3468(2) 0.0513(2) 0.00180(13) 0.030 Uiso 1 calc R .
H9B H 0.4286(2) 0.1227(2) -0.06801(13) 0.030 Uiso 1 calc R .
C10 C 0.3990(2) -0.0487(2) -0.09444(13) 0.0267(4) Uani 1 d . .
C11 C 0.8721(2) 0.1009(2) 0.0969(2) 0.0337(5) Uani 1 d . .
H11A H 0.8754(2) 0.1737(2) 0.0664(2) 0.040 Uiso 1 calc R .
C12 C 0.9701(2) 0.0608(2) 0.1488(2) 0.0365(5) Uani 1 d . .
H12A H 1.0536(2) 0.0995(2) 0.1615(2) 0.044 Uiso 1 calc R .
C13 C 0.8031(2) -0.0677(2) 0.14536(13) 0.0260(4) Uani 1 d . .
H13A H 0.7496(2) -0.1369(2) 0.15608(13) 0.031 Uiso 1 calc R .
C14 C 0.9958(3) -0.1238(2) 0.23732(14) 0.0357(5) Uani 1 d . .
H14A H 1.0828(3) -0.0873(2) 0.25292(14) 0.054 Uiso 1 calc R .
H14B H 1.0124(3) -0.2018(2) 0.21129(14) 0.054 Uiso 1 calc R .
H14C H 0.9396(3) -0.1347(2) 0.28693(14) 0.054 Uiso 1 calc R .

loop_
_atom_type_symbol
_atom_type_description
_atom_type_scat_dispersion_real
_atom_type_scat_dispersion_imag
_atom_type_scat_source
C C 0.0033 0.0016 'International Tables Vol C Tables 4.2.6.8 and 6.1.1.4'
H H 0.0000 0.0000 'International Tables Vol C Tables 4.2.6.8 and 6.1.1.4'
N N 0.0061 0.0033 'International Tables Vol C Tables 4.2.6.8 and 6.1.1.4'
O O 0.0106 0.0060 'International Tables Vol C Tables 4.2.6.8 and 6.1.1.4'
Co Co 0.3494 0.9721 'International Tables Vol C Tables 4.2.6.8 and 6.1.1.4'

loop_
_geom_angle_atom_site_label_1
_geom_angle_atom_site_label_2
_geom_angle_atom_site_label_3
_geom_angle
_geom_angle_site_symmetry_1
_geom_angle_site_symmetry_3
_geom_angle_publ_flag
N1 Co1 N2 81.62(8) . . ?
N1 Co1 N3 179.67(8) . . ?
N2 Co1 N3 98.65(8) . . ?
N1 Co1 N4 98.61(8) . . ?
N2 Co1 N4 178.04(8) . . ?
N3 Co1 N4 81.11(8) . . ?
N1 Co1 N6 90.19(7) . . ?
N2 Co1 N6 90.98(7) . . ?
N3 Co1 N6 90.00(8) . . ?
N4 Co1 N6 90.96(7) . . ?
N1 Co1 C9 91.56(8) . . ?
N2 Co1 C9 88.85(8) . . ?
N3 Co1 C9 88.25(8) . . ?
N4 Co1 C9 89.19(8) . . ?
N6 Co1 C9 178.19(8) . . ?
N1 O1 H2 102.8(17) . . ?
N2 O2 H1 101.5(13) . . ?
N3 O3 H1 100.8(18) . . ?
N4 O4 H2 104.5(24) . . ?
C2 N1 O1 120.2(2) . . ?
C2 N1 Co1 117.17(14) . . ?
O1 N1 Co1 122.61(14) . . ?
C3 N2 O2 121.1(2) . . ?
C3 N2 Co1 116.82(14) . . ?
O2 N2 Co1 122.07(13) . . ?
C6 N3 O3 120.8(2) . . ?
C6 N3 Co1 116.7(2) . . ?
O3 N3 Co1 122.37(13) . . ?
C7 N4 O4 120.5(2) . . ?
C7 N4 Co1 117.13(15) . . ?
O4 N4 Co1 122.29(14) . . ?
C13 N6 C11 106.2(2) . . ?
C13 N6 Co1 126.52(14) . . ?
C11 N6 Co1 127.31(15) . . ?
C13 N7 C12 107.4(2) . . ?
C13 N7 C14 125.6(2) . . ?
C12 N7 C14 127.0(2) . . ?
C2 C1 H1A 109.47(14) . . ?
C2 C1 H1B 109.47(13) . . ?
H1A C1 H1B 109.5 . . ?
C2 C1 H1C 109.47(13) . . ?
H1A C1 H1C 109.5 . . ?
H1B C1 H1C 109.5 . . ?
N1 C2 C3 112.1(2) . . ?
N1 C2 C1 122.7(2) . . ?
C3 C2 C1 125.2(2) . . ?
N2 C3 C2 112.1(2) . . ?
N2 C3 C4 122.9(2) . . ?
C2 C3 C4 124.9(2) . . ?
C3 C4 H4A 109.47(13) . . ?
C3 C4 H4B 109.47(13) . . ?
H4A C4 H4B 109.5 . . ?
C3 C4 H4C 109.47(12) . . ?
H4A C4 H4C 109.5 . . ?
H4B C4 H4C 109.5 . . ?
C6 C5 H5A 109.47(14) . . ?
C6 C5 H5B 109.47(14) . . ?
H5A C5 H5B 109.5 . . ?
C6 C5 H5C 109.47(12) . . ?
H5A C5 H5C 109.5 . . ?
H5B C5 H5C 109.5 . . ?
N3 C6 C7 112.5(2) . . ?
N3 C6 C5 122.9(2) . . ?
C7 C6 C5 124.5(2) . . ?
N4 C7 C6 112.3(2) . . ?
N4 C7 C8 123.5(2) . . ?
C6 C7 C8 124.2(2) . . ?
C7 C8 H8A 109.47(14) . . ?
C7 C8 H8B 109.47(13) . . ?
H8A C8 H8B 109.5 . . ?
C7 C8 H8C 109.47(14) . . ?
H8A C8 H8C 109.5 . . ?
H8B C8 H8C 109.5 . . ?
C10 C9 Co1 115.50(14) . . ?
C10 C9 H9A 108.40(12) . . ?
Co1 C9 H9A 108.40(6) . . ?
C10 C9 H9B 108.40(12) . . ?
Co1 C9 H9B 108.40(6) . . ?
H9A C9 H9B 107.5 . . ?
N5 C10 C9 178.5(2) . . ?
C12 C11 N6 109.1(2) . . ?
C12 C11 H11A 125.44(14) . . ?
N6 C11 H11A 125.44(12) . . ?
N7 C12 C11 106.5(2) . . ?
N7 C12 H12A 126.75(12) . . ?
C11 C12 H12A 126.75(14) . . ?
N6 C13 N7 110.8(2) . . ?
N6 C13 H13A 124.58(12) . . ?
N7 C13 H13A 124.58(12) . . ?
N7 C14 H14A 109.47(13) . . ?
N7 C14 H14B 109.47(12) . . ?
H14A C14 H14B 109.5 . . ?
N7 C14 H14C 109.47(12) . . ?
H14A C14 H14C 109.5 . . ?
H14B C14 H14C 109.5 . . ?

loop_
_geom_bond_atom_site_label_1
_geom_bond_atom_site_label_2
_geom_bond_distance
_geom_bond_site_symmetry_2
_geom_bond_publ_flag
Co1 N1 1.856(2) . ?
Co1 N2 1.869(2) . ?
Co1 N3 1.880(2) . ?
Co1 N4 1.882(2) . ?
Co1 N6 1.989(2) . ?
Co1 C9 2.010(2) . ?
O1 N1 1.344(2) . ?
O1 H2 1.44(5) . ?
O2 N2 1.339(2) . ?
O2 H1 1.43(3) . ?
O3 N3 1.343(2) . ?
O3 H1 1.05(3) . ?
O4 N4 1.343(2) . ?
O4 H2 1.02(5) . ?
N1 C2 1.290(3) . ?
N2 C3 1.289(3) . ?
N3 C6 1.296(3) . ?
N4 C7 1.289(3) . ?
N5 C10 1.140(3) . ?
N6 C13 1.314(3) . ?
N6 C11 1.371(3) . ?
N7 C13 1.344(3) . ?
N7 C12 1.361(3) . ?
N7 C14 1.451(3) . ?
C1 C2 1.483(3) . ?
C1 H1A 0.98 . ?
C1 H1B 0.98 . ?
C1 H1C 0.98 . ?
C2 C3 1.462(3) . ?
C3 C4 1.485(3) . ?
C4 H4A 0.98 . ?
C4 H4B 0.98 . ?
C4 H4C 0.98 . ?
C5 C6 1.485(3) . ?
C5 H5A 0.98 . ?
C5 H5B 0.98 . ?
C5 H5C 0.98 . ?
C6 C7 1.458(3) . ?
C7 C8 1.475(3) . ?
C8 H8A 0.98 . ?
C8 H8B 0.98 . ?
C8 H8C 0.98 . ?
C9 C10 1.430(3) . ?
C9 H9A 0.99 . ?
C9 H9B 0.99 . ?
C11 C12 1.353(3) . ?
C11 H11A 0.95 . ?
C12 H12A 0.95 . ?
C13 H13A 0.95 . ?
C14 H14A 0.98 . ?
C14 H14B 0.98 . ?
C14 H14C 0.98 . ?

loop_
_geom_torsion_atom_site_label_1
_geom_torsion_atom_site_label_2
_geom_torsion_atom_site_label_3
_geom_torsion_atom_site_label_4
_geom_torsion
_geom_torsion_site_symmetry_1
_geom_torsion_site_symmetry_2
_geom_torsion_site_symmetry_3
_geom_torsion_site_symmetry_4
_geom_torsion_publ_flag
N2 Co1 N1 C2 2.9(2) . . . . ?
N3 Co1 N1 C2 147.6(127) . . . . ?
N4 Co1 N1 C2 -179.0(2) . . . . ?
N6 Co1 N1 C2 -88.0(2) . . . . ?
C9 Co1 N1 C2 91.6(2) . . . . ?
N2 Co1 N1 O1 -179.6(2) . . . . ?
N3 Co1 N1 O1 -35.0(128) . . . . ?
N4 Co1 N1 O1 -1.6(2) . . . . ?
N6 Co1 N1 O1 89.4(2) . . . . ?
C9 Co1 N1 O1 -91.0(2) . . . . ?
N1 Co1 N2 C3 -1.6(2) . . . . ?
N3 Co1 N2 C3 178.6(2) . . . . ?
N4 Co1 N2 C3 -98.4(23) . . . . ?
N6 Co1 N2 C3 88.5(2) . . . . ?
C9 Co1 N2 C3 -93.3(2) . . . . ?
N1 Co1 N2 O2 176.6(2) . . . . ?
N3 Co1 N2 O2 -3.2(2) . . . . ?
N4 Co1 N2 O2 79.8(23) . . . . ?
N6 Co1 N2 O2 -93.35(15) . . . . ?
C9 Co1 N2 O2 84.9(2) . . . . ?
N1 Co1 N3 C6 37.0(128) . . . . ?
N2 Co1 N3 C6 -178.4(2) . . . . ?
N4 Co1 N3 C6 3.6(2) . . . . ?
N6 Co1 N3 C6 -87.4(2) . . . . ?
C9 Co1 N3 C6 93.1(2) . . . . ?
N1 Co1 N3 O3 -147.9(127) . . . . ?
N2 Co1 N3 O3 -3.3(2) . . . . ?
N4 Co1 N3 O3 178.6(2) . . . . ?
N6 Co1 N3 O3 87.7(2) . . . . ?
C9 Co1 N3 O3 -91.9(2) . . . . ?
N1 Co1 N4 C7 179.1(2) . . . . ?
N2 Co1 N4 C7 -84.3(23) . . . . ?
N3 Co1 N4 C7 -1.1(2) . . . . ?
N6 Co1 N4 C7 88.8(2) . . . . ?
C9 Co1 N4 C7 -89.4(2) . . . . ?
N1 Co1 N4 O4 -3.3(2) . . . . ?
N2 Co1 N4 O4 93.3(23) . . . . ?
N3 Co1 N4 O4 176.5(2) . . . . ?
N6 Co1 N4 O4 -93.6(2) . . . . ?
C9 Co1 N4 O4 88.2(2) . . . . ?
N1 Co1 N6 C13 -27.3(2) . . . . ?
N2 Co1 N6 C13 -108.9(2) . . . . ?
N3 Co1 N6 C13 152.4(2) . . . . ?
N4 Co1 N6 C13 71.3(2) . . . . ?
C9 Co1 N6 C13 166.2(24) . . . . ?
N1 Co1 N6 C11 151.9(2) . . . . ?
N2 Co1 N6 C11 70.3(2) . . . . ?
N3 Co1 N6 C11 -28.4(2) . . . . ?
N4 Co1 N6 C11 -109.5(2) . . . . ?
C9 Co1 N6 C11 -14.6(25) . . . . ?
O1 N1 C2 C3 178.9(2) . . . . ?
Co1 N1 C2 C3 -3.6(2) . . . . ?
O1 N1 C2 C1 -0.1(3) . . . . ?
Co1 N1 C2 C1 177.4(2) . . . . ?
O2 N2 C3 C2 -178.1(2) . . . . ?
Co1 N2 C3 C2 0.2(2) . . . . ?
O2 N2 C3 C4 -0.6(3) . . . . ?
Co1 N2 C3 C4 177.6(2) . . . . ?
N1 C2 C3 N2 2.2(2) . . . . ?
C1 C2 C3 N2 -178.9(2) . . . . ?
N1 C2 C3 C4 -175.2(2) . . . . ?
C1 C2 C3 C4 3.8(3) . . . . ?
O3 N3 C6 C7 179.7(2) . . . . ?
Co1 N3 C6 C7 -5.2(2) . . . . ?
O3 N3 C6 C5 -2.2(3) . . . . ?
Co1 N3 C6 C5 172.9(2) . . . . ?
O4 N4 C7 C6 -179.0(2) . . . . ?
Co1 N4 C7 C6 -1.3(2) . . . . ?
O4 N4 C7 C8 -1.4(3) . . . . ?
Co1 N4 C7 C8 176.3(2) . . . . ?
N3 C6 C7 N4 4.1(3) . . . . ?
C5 C6 C7 N4 -173.9(2) . . . . ?
N3 C6 C7 C8 -173.4(2) . . . . ?
C5 C6 C7 C8 8.6(3) . . . . ?
N1 Co1 C9 C10 -30.8(2) . . . . ?
N2 Co1 C9 C10 50.7(2) . . . . ?
N3 Co1 C9 C10 149.4(2) . . . . ?
N4 Co1 C9 C10 -129.4(2) . . . . ?
N6 Co1 C9 C10 135.6(24) . . . . ?
Co1 C9 C10 N5 -72.1(88) . . . . ?
C13 N6 C11 C12 -0.3(3) . . . . ?
Co1 N6 C11 C12 -179.7(2) . . . . ?
C13 N7 C12 C11 0.1(3) . . . . ?
C14 N7 C12 C11 179.8(2) . . . . ?
N6 C11 C12 N7 0.2(3) . . . . ?
C11 N6 C13 N7 0.4(2) . . . . ?
Co1 N6 C13 N7 179.71(13) . . . . ?
C12 N7 C13 N6 -0.3(2) . . . . ?
C14 N7 C13 N6 180.0(2) . . . . ?
